data_7242472
loop_
_publ_author_name
'Hasuo, Naohiro'
'Takahashi, Kiyonori'
'Hisaki, Ichiro'
'Kokado, Kenta'
'Nakamura, Takayoshi'

_publ_section_title
;
 Molecular motion of halogenated ethylammonium/[18]crown-6 supramolecular
 ions in nickel dithiolate magnetic crystals
;
_journal_issue 14
_journal_name_full CrystEngComm
_journal_page_first 2756
_journal_page_last 2763
_journal_paper_doi 10.1039/D1CE00253H
_journal_volume 23
_journal_year 2021
_chemical_formula_moiety 'C6 Ni S10, C12 H24 O6, C2 H7 F N'
_chemical_formula_sum 'C20 H31 F N Ni O6 S10'
_chemical_formula_weight 779.77
_space_group_crystal_system triclinic
_space_group_IT_number 2
_space_group_name_Hall '-P 1'
_space_group_name_H-M_alt 'P -1'
_atom_sites_solution_hydrogens geom
_audit_creation_date 2020-11-25
_audit_creation_method
;
Olex2 1.3
(compiled 2020.07.31 svn.rc2a77460 for OlexSys, GUI svn.r6145)
;
_audit_update_record
;
2020-12-31 deposited with the CCDC.	2021-03-19 downloaded from the CCDC.
;
_cell_angle_alpha 70.113(3)
_cell_angle_beta 79.966(2)
_cell_angle_gamma 80.068(2)
_cell_formula_units_Z 2
_cell_length_a 10.3884(3)
_cell_length_b 12.6271(4)
_cell_length_c 12.9344(4)
_cell_measurement_reflns_used 9576
_cell_measurement_temperature 113
_cell_measurement_theta_max 30.5280
_cell_measurement_theta_min 2.4400
_cell_volume 1559.30(9)
_computing_cell_refinement 'CrysAlisPro 1.171.41.63a (Rigaku OD, 2020)'
_computing_data_collection 'CrysAlisPro 1.171.41.63a (Rigaku OD, 2020)'
_computing_data_reduction 'CrysAlisPro 1.171.41.63a (Rigaku OD, 2020)'
_computing_molecular_graphics 'Olex2 1.3 (Dolomanov et al., 2009)'
_computing_publication_material 'Olex2 1.3 (Dolomanov et al., 2009)'
_computing_structure_refinement 'SHELXL 2018/1 (Sheldrick, 2015)'
_computing_structure_solution 'SHELXT 2018/2 (Sheldrick, 2018)'
_diffrn_ambient_temperature 113
_diffrn_detector 'Hybrid Pixel Array Detector'
_diffrn_detector_area_resol_mean 10.0000
_diffrn_detector_type HyPix
_diffrn_measured_fraction_theta_full 0.999
_diffrn_measured_fraction_theta_max 0.777
_diffrn_measurement_details
;
List of Runs (angles in degrees, time in seconds):

  # Type    Start    End  Width  t~exp~   \w     \q     \k     \f   Frames
#--------------------------------------------------------------------------
  1  \w    -17.00  27.00   0.50    0.16    --   -5.03 -99.00  90.00   88
  2  \w    -67.00  14.00   0.50    0.16    --    5.18 -37.00  90.00  162
  3  \w    -76.00   9.00   0.50    0.16    --   -5.03 -57.00-180.00  170
  4  \w    -18.00   9.00   0.50    0.16    --   -5.03 -99.00-180.00   54
  5  \w    -78.00  -1.00   0.50    0.16    --   -5.03 -37.00 -60.00  154
  6  \w     40.00  81.00   0.50    0.16    --    5.18  19.00 -90.00   82
;
_diffrn_measurement_device 'four-circle diffractometer'
_diffrn_measurement_device_type 'XtaLAB Synergy R, HyPix'
_diffrn_measurement_method '\w scans'
_diffrn_measurement_specimen_support 'Mitegen 50um'
_diffrn_orient_matrix_type 'CrysAlisPro convention (1999,Acta A55,543-557)'
_diffrn_orient_matrix_UB_11 -0.0014574000
_diffrn_orient_matrix_UB_12 0.0559315000
_diffrn_orient_matrix_UB_13 0.0012232000
_diffrn_orient_matrix_UB_21 -0.0114746000
_diffrn_orient_matrix_UB_22 -0.0200396000
_diffrn_orient_matrix_UB_23 0.0587146000
_diffrn_orient_matrix_UB_31 0.0688986000
_diffrn_orient_matrix_UB_32 -0.0096162000
_diffrn_orient_matrix_UB_33 0.0023694000
_diffrn_radiation_collimation 0.3
_diffrn_radiation_monochromator mirror
_diffrn_radiation_probe x-ray
_diffrn_radiation_type 'Mo K\a'
_diffrn_radiation_wavelength 0.71073
_diffrn_reflns_av_R_equivalents 0.0544
_diffrn_reflns_av_unetI/netI 0.0633
_diffrn_reflns_Laue_measured_fraction_full 0.999
_diffrn_reflns_Laue_measured_fraction_max 0.777
_diffrn_reflns_limit_h_max 11
_diffrn_reflns_limit_h_min -14
_diffrn_reflns_limit_k_max 16
_diffrn_reflns_limit_k_min -17
_diffrn_reflns_limit_l_max 18
_diffrn_reflns_limit_l_min -14
_diffrn_reflns_number 19502
_diffrn_reflns_point_group_measured_fraction_full 0.999
_diffrn_reflns_point_group_measured_fraction_max 0.777
_diffrn_reflns_theta_full 25.242
_diffrn_reflns_theta_max 30.958
_diffrn_reflns_theta_min 2.455
_diffrn_source 'micro-focus sealed X-ray tube'
_diffrn_source_current 24.0
_diffrn_source_power 1.2
_diffrn_source_target Mo
_diffrn_source_type 'Mova (Mo) X-ray Source'
_diffrn_source_voltage 50.0
_exptl_absorpt_coefficient_mu 1.335
_exptl_absorpt_correction_T_max 1.00000
_exptl_absorpt_correction_T_min 0.55431
_exptl_absorpt_correction_type multi-scan
_exptl_absorpt_process_details
;
CrysAlisPro 1.171.41.63a (Rigaku Oxford Diffraction, 2020)
Empirical absorption correction using spherical harmonics,
 implemented in SCALE3 ABSPACK scaling algorithm.
;
_exptl_crystal_colour black
_exptl_crystal_colour_primary black
_exptl_crystal_density_diffrn 1.661
_exptl_crystal_description block
_exptl_crystal_F_000 806
_exptl_crystal_size_max 0.507
_exptl_crystal_size_mid 0.211
_exptl_crystal_size_min 0.09
_refine_diff_density_max 0.586
_refine_diff_density_min -0.492
_refine_diff_density_rms 0.093
_refine_ls_extinction_method none
_refine_ls_goodness_of_fit_ref 1.011
_refine_ls_hydrogen_treatment constr
_refine_ls_matrix_type full
_refine_ls_number_parameters 363
_refine_ls_number_reflns 7689
_refine_ls_number_restraints 11
_refine_ls_restrained_S_all 1.010
_refine_ls_R_factor_all 0.0504
_refine_ls_R_factor_gt 0.0383
_refine_ls_shift/su_max 0.001
_refine_ls_shift/su_mean 0.000
_refine_ls_structure_factor_coef Fsqd
_refine_ls_weighting_details 'w=1/[\s^2^(Fo^2^)+(0.0378P)^2^] where P=(Fo^2^+2Fc^2^)/3'
_refine_ls_weighting_scheme calc
_refine_ls_wR_factor_gt 0.0902
_refine_ls_wR_factor_ref 0.0961
_reflns_Friedel_coverage 0.000
_reflns_number_gt 6046
_reflns_number_total 7689
_reflns_threshold_expression 'I > 2\s(I)'
_cod_data_source_file d1ce00253h2.cif
_cod_data_source_block 133k
_cod_depositor_comments 'Adding full bibliography for 7242434--7242480.cif.'
_cod_database_code 7242472
_shelx_shelxl_version_number 2018/1
_chemical_oxdiff_formula CHNOFNiS
_chemical_oxdiff_usercomment 20_20200608
_shelx_space_group_comment
;
The symmetry employed for this shelxl refinement is uniquely defined
by the following loop, which should always be used as a source of
symmetry information in preference to the above space-group names.
They are only intended as comments.
;
_shelx_estimated_absorpt_t_max 0.889
_shelx_estimated_absorpt_t_min 0.551
_reflns_odcompleteness_completeness 99.92
_reflns_odcompleteness_iscentric 1
_reflns_odcompleteness_theta 26.32
_olex2_refinement_description
;
1. Fixed Uiso
 At 1.2 times of:
  All C(H,H) groups, All C(H,H,H,H) groups, All N(H,H,H) groups
2. Restrained distances
 C2A-F1A \\sim F1A-C2
 with sigma of 0.02
 C2-C1 \\sim C1-C2A
 with sigma of 0.02
3. Rigid body (RIGU) restrains
 C1, C2A, F1A
 with sigma for 1-2 distances of 0.004 and sigma for 1-3 distances of 0.004
4. Others
 Sof(H1AA)=Sof(H1AB)=Sof(C2A)=Sof(H2AA)=Sof(H2AB)=1-FVAR(1)
 Sof(H1BC)=Sof(H1BD)=Sof(C2)=Sof(H2A)=Sof(H2B)=FVAR(1)
5.a Secondary CH2 refined with riding coordinates:
 C5(H5A,H5B), C7(H7A,H7B), C6(H6A,H6B), C3(H3A,H3B), C4(H4A,H4B), C11(H11A,
 H11B), C8(H8A,H8B), C13(H13A,H13B), C12(H12A,H12B), C14(H14A,H14B), C1(H1BC,
 H1BD), C1(H1AA,H1AB), C9(H9A,H9B), C10(H10A,H10B), C2(H2A,H2B), C2A(H2AA,H2AB)
5.b Idealised Me refined as rotating group:
 N1(H1A,H1B,H1C)
;
_olex2_exptl_crystal_mounting_method loop
_olex2_submission_special_instructions 'No special instructions were received'
_oxdiff_exptl_absorpt_empirical_details
;
Empirical correction (ABSPACK) includes:
- Absorption correction using spherical harmonics
- Frame scaling
;
_oxdiff_exptl_absorpt_empirical_full_max 3.105
_oxdiff_exptl_absorpt_empirical_full_min 0.357

loop_
_space_group_symop_operation_xyz
'x, y, z'
'-x, -y, -z'

loop_
_atom_site_label
_atom_site_type_symbol
_atom_site_fract_x
_atom_site_fract_y
_atom_site_fract_z
_atom_site_U_iso_or_equiv
_atom_site_adp_type
_atom_site_occupancy
_atom_site_site_symmetry_order
_atom_site_calc_flag
_atom_site_refinement_flags_posn
_atom_site_refinement_flags_adp
_atom_site_refinement_flags_occupancy
_atom_site_disorder_assembly
_atom_site_disorder_group
Ni1 Ni 0.16521(2) 0.40774(2) 0.48835(2) 0.01701(8) Uani 1 1 d . . . . .
S2 S -0.07759(5) 0.26571(4) 0.29588(4) 0.01933(12) Uani 1 1 d . . . . .
S4 S 0.01070(5) 0.31309(4) 0.48625(4) 0.01944(11) Uani 1 1 d . . . . .
S6 S 0.10319(5) 0.36978(4) 0.66459(4) 0.02045(12) Uani 1 1 d . . . . .
S5 S 0.23078(5) 0.44281(4) 0.31260(4) 0.02106(12) Uani 1 1 d . . . . .
S8 S 0.19922(5) 0.43814(4) 0.83938(4) 0.02084(12) Uani 1 1 d . . . . .
S3 S 0.12922(5) 0.37880(5) 0.13761(4) 0.02277(12) Uani 1 1 d . . . . .
S9 S 0.40115(5) 0.55798(4) 0.67983(5) 0.02220(12) Uani 1 1 d . . . . .
S7 S 0.31404(5) 0.50808(4) 0.49018(4) 0.02042(12) Uani 1 1 d . . . . .
S10 S 0.37830(6) 0.55114(5) 0.91401(5) 0.02780(14) Uani 1 1 d . . . . .
S1 S -0.04950(6) 0.26538(5) 0.06283(5) 0.02880(14) Uani 1 1 d . . . . .
O2 O 0.16551(13) 0.89455(11) 0.28666(13) 0.0224(3) Uani 1 1 d . . . . .
O3 O 0.26672(14) 1.06395(12) 0.32891(13) 0.0231(3) Uani 1 1 d . . . . .
N1 N 0.44406(16) 0.89044(13) 0.25173(14) 0.0194(4) Uani 1 1 d . . . . .
H1A H 0.411890 0.877242 0.196736 0.023 Uiso 1 1 calc R U . . .
H1B H 0.514632 0.929753 0.222501 0.023 Uiso 1 1 calc R U . . .
H1C H 0.380364 0.931655 0.284996 0.023 Uiso 1 1 calc R U . . .
O5 O 0.68793(14) 0.97784(12) 0.13852(13) 0.0257(3) Uani 1 1 d . . . . .
O1 O 0.31451(14) 0.80797(12) 0.12239(13) 0.0238(3) Uani 1 1 d . . . . .
O6 O 0.58981(14) 0.81450(12) 0.07946(13) 0.0254(3) Uani 1 1 d . . . . .
O4 O 0.54401(14) 1.07184(12) 0.29475(14) 0.0261(3) Uani 1 1 d . . . . .
C16 C 0.02611(19) 0.32456(16) 0.34849(17) 0.0181(4) Uani 1 1 d . . . . .
C18 C 0.2065(2) 0.43844(17) 0.70314(17) 0.0189(4) Uani 1 1 d . . . . .
C19 C 0.29911(19) 0.49669(16) 0.62803(17) 0.0189(4) Uani 1 1 d . . . . .
C17 C 0.1219(2) 0.37914(17) 0.27352(17) 0.0187(4) Uani 1 1 d . . . . .
C20 C 0.3276(2) 0.51835(16) 0.81619(18) 0.0200(4) Uani 1 1 d . . . . .
C15 C -0.0011(2) 0.30111(17) 0.16017(18) 0.0218(4) Uani 1 1 d . . . . .
C5 C 0.0825(2) 0.98038(18) 0.32253(19) 0.0250(5) Uani 1 1 d . . . . .
H5A H -0.000194 0.951243 0.364632 0.030 Uiso 1 1 calc R U . . .
H5B H 0.060003 1.046558 0.257725 0.030 Uiso 1 1 calc R U . . .
C7 C 0.3321(2) 1.11483(18) 0.38566(19) 0.0245(5) Uani 1 1 d . . . . .
H7A H 0.361108 1.057147 0.453891 0.029 Uiso 1 1 calc R U . . .
H7B H 0.271095 1.175616 0.406832 0.029 Uiso 1 1 calc R U . . .
C6 C 0.1540(2) 1.01507(18) 0.39481(18) 0.0243(5) Uani 1 1 d . . . . .
H6A H 0.095752 1.070926 0.425436 0.029 Uiso 1 1 calc R U . . .
H6B H 0.181168 0.948122 0.457325 0.029 Uiso 1 1 calc R U . . .
C3 C 0.1969(2) 0.76454(17) 0.1858(2) 0.0260(5) Uani 1 1 d . . . . .
H3A H 0.218385 0.703046 0.254381 0.031 Uiso 1 1 calc R U . . .
H3B H 0.153386 0.733132 0.142335 0.031 Uiso 1 1 calc R U . . .
C4 C 0.1070(2) 0.85973(18) 0.21425(19) 0.0241(5) Uani 1 1 d . . . . .
H4A H 0.092578 0.924160 0.145948 0.029 Uiso 1 1 calc R U . . .
H4B H 0.020693 0.834111 0.250597 0.029 Uiso 1 1 calc R U . . .
C11 C 0.7711(2) 0.90079(19) 0.0899(2) 0.0289(5) Uani 1 1 d . . . . .
H11A H 0.799286 0.830413 0.148512 0.035 Uiso 1 1 calc R U . . .
H11B H 0.850739 0.935298 0.047221 0.035 Uiso 1 1 calc R U . . .
C8 C 0.4489(2) 1.16334(17) 0.3092(2) 0.0249(5) Uani 1 1 d . . . . .
H8A H 0.421518 1.212431 0.236751 0.030 Uiso 1 1 calc R U . . .
H8B H 0.487338 1.209885 0.341182 0.030 Uiso 1 1 calc R U . . .
C13 C 0.5198(2) 0.77678(19) 0.01521(19) 0.0281(5) Uani 1 1 d . . . . .
H13A H 0.578538 0.721118 -0.015390 0.034 Uiso 1 1 calc R U . . .
H13B H 0.489173 0.841942 -0.047392 0.034 Uiso 1 1 calc R U . . .
C12 C 0.6965(2) 0.8735(2) 0.01431(19) 0.0298(5) Uani 1 1 d . . . . .
H12A H 0.662669 0.944351 -0.041051 0.036 Uiso 1 1 calc R U . . .
H12B H 0.755508 0.825781 -0.025657 0.036 Uiso 1 1 calc R U . . .
C14 C 0.4044(2) 0.72309(18) 0.0880(2) 0.0287(5) Uani 1 1 d . . . . .
H14A H 0.360009 0.689550 0.046951 0.034 Uiso 1 1 calc R U . . .
H14B H 0.434501 0.661762 0.153661 0.034 Uiso 1 1 calc R U . . .
C1 C 0.4856(3) 0.77978(18) 0.3355(2) 0.0309(5) Uani 1 1 d D . . . .
H1BC H 0.414020 0.731043 0.356197 0.037 Uiso 0.925(6) 1 calc R U P A 2
H1BD H 0.564172 0.740554 0.302179 0.037 Uiso 0.925(6) 1 calc R U P A 2
H1AA H 0.482371 0.717245 0.306513 0.037 Uiso 0.075(6) 1 calc R U P A 1
H1AB H 0.577885 0.778048 0.346809 0.037 Uiso 0.075(6) 1 calc R U P A 1
C9 C 0.6670(2) 1.10942(19) 0.2375(2) 0.0309(5) Uani 1 1 d . . . . .
H9A H 0.710677 1.135466 0.285141 0.037 Uiso 1 1 calc R U . . .
H9B H 0.652169 1.173632 0.169130 0.037 Uiso 1 1 calc R U . . .
C10 C 0.7525(2) 1.0119(2) 0.2089(2) 0.0312(5) Uani 1 1 d . . . . .
H10A H 0.839115 1.035415 0.170432 0.037 Uiso 1 1 calc R U . . .
H10B H 0.767309 0.947722 0.277291 0.037 Uiso 1 1 calc R U . . .
C2 C 0.5167(2) 0.7954(2) 0.4358(2) 0.0288(7) Uani 0.925(6) 1 d D . P A 2
H2A H 0.552061 0.721586 0.486059 0.035 Uiso 0.925(6) 1 calc R U P A 2
H2B H 0.584806 0.847529 0.415158 0.035 Uiso 0.925(6) 1 calc R U P A 2
C2A C 0.403(4) 0.761(2) 0.441(2) 0.060(9) Uani 0.075(6) 1 d D . P A 1
H2AA H 0.311099 0.761137 0.429709 0.072 Uiso 0.075(6) 1 calc R U P A 1
H2AB H 0.432282 0.685677 0.491818 0.072 Uiso 0.075(6) 1 calc R U P A 1
F1A F 0.40456(17) 0.83981(14) 0.48933(13) 0.0536(5) Uani 1 1 d D . . . .

loop_
_atom_site_aniso_label
_atom_site_aniso_U_11
_atom_site_aniso_U_22
_atom_site_aniso_U_33
_atom_site_aniso_U_23
_atom_site_aniso_U_13
_atom_site_aniso_U_12
Ni1 0.01972(14) 0.01505(14) 0.01757(15) -0.00652(11) -0.00268(11) -0.00256(10)
S2 0.0198(2) 0.0189(3) 0.0212(3) -0.0080(2) -0.0027(2) -0.00421(19)
S4 0.0218(2) 0.0201(3) 0.0177(3) -0.0070(2) -0.0011(2) -0.00514(19)
S6 0.0247(3) 0.0197(3) 0.0187(3) -0.0061(2) -0.0021(2) -0.0080(2)
S5 0.0247(3) 0.0213(3) 0.0198(3) -0.0080(2) -0.0006(2) -0.0088(2)
S8 0.0267(3) 0.0195(3) 0.0170(3) -0.0058(2) -0.0026(2) -0.0049(2)
S3 0.0246(3) 0.0280(3) 0.0187(3) -0.0104(2) 0.0005(2) -0.0082(2)
S9 0.0205(2) 0.0274(3) 0.0234(3) -0.0134(2) -0.0005(2) -0.0066(2)
S7 0.0230(2) 0.0226(3) 0.0185(3) -0.0094(2) 0.0005(2) -0.0075(2)
S10 0.0350(3) 0.0293(3) 0.0258(3) -0.0150(2) -0.0088(2) -0.0038(2)
S1 0.0312(3) 0.0375(3) 0.0250(3) -0.0160(2) -0.0042(2) -0.0102(2)
O2 0.0195(7) 0.0204(7) 0.0300(9) -0.0113(6) -0.0046(6) -0.0015(6)
O3 0.0265(8) 0.0240(8) 0.0230(8) -0.0123(6) -0.0018(6) -0.0052(6)
N1 0.0218(8) 0.0187(9) 0.0190(9) -0.0077(7) -0.0037(7) -0.0011(7)
O5 0.0205(7) 0.0240(8) 0.0324(9) -0.0089(7) -0.0049(7) -0.0012(6)
O1 0.0275(8) 0.0185(7) 0.0280(9) -0.0114(6) -0.0040(7) -0.0014(6)
O6 0.0260(7) 0.0291(8) 0.0207(8) -0.0098(6) -0.0004(6) -0.0007(6)
O4 0.0243(7) 0.0220(8) 0.0341(9) -0.0117(7) -0.0033(7) -0.0034(6)
C16 0.0216(10) 0.0149(10) 0.0208(10) -0.0084(8) -0.0065(8) -0.0006(8)
C18 0.0227(10) 0.0180(10) 0.0162(10) -0.0068(8) -0.0058(8) 0.0033(8)
C19 0.0207(10) 0.0180(10) 0.0209(11) -0.0100(8) -0.0047(8) -0.0002(8)
C17 0.0237(10) 0.0173(10) 0.0176(10) -0.0090(8) -0.0038(8) -0.0007(8)
C20 0.0214(10) 0.0175(10) 0.0218(11) -0.0084(8) -0.0027(8) 0.0003(8)
C15 0.0228(10) 0.0203(10) 0.0225(11) -0.0081(9) -0.0028(9) -0.0006(8)
C5 0.0202(10) 0.0248(11) 0.0300(12) -0.0116(9) 0.0009(9) -0.0009(8)
C7 0.0313(11) 0.0225(11) 0.0247(12) -0.0136(9) -0.0081(9) 0.0007(9)
C6 0.0256(11) 0.0242(11) 0.0218(11) -0.0084(9) -0.0008(9) -0.0001(9)
C3 0.0300(11) 0.0207(11) 0.0310(13) -0.0097(9) -0.0054(10) -0.0084(9)
C4 0.0227(10) 0.0236(11) 0.0280(12) -0.0081(9) -0.0045(9) -0.0070(8)
C11 0.0212(10) 0.0296(12) 0.0298(13) -0.0058(10) 0.0023(9) -0.0005(9)
C8 0.0311(11) 0.0184(10) 0.0293(12) -0.0102(9) -0.0098(10) -0.0020(9)
C13 0.0337(12) 0.0312(12) 0.0228(12) -0.0164(10) -0.0035(10) 0.0037(10)
C12 0.0294(11) 0.0320(12) 0.0231(12) -0.0068(10) 0.0027(9) -0.0011(10)
C14 0.0376(12) 0.0229(11) 0.0324(13) -0.0183(10) -0.0063(10) 0.0002(9)
C1 0.0466(14) 0.0189(11) 0.0247(12) -0.0057(9) -0.0050(11) 0.0009(10)
C9 0.0267(11) 0.0287(12) 0.0417(15) -0.0112(10) -0.0073(11) -0.0116(9)
C10 0.0235(11) 0.0318(12) 0.0395(14) -0.0079(11) -0.0112(10) -0.0066(9)
C2 0.0343(14) 0.0220(13) 0.0280(14) -0.0056(10) -0.0115(11) 0.0050(10)
C2A 0.10(3) 0.029(15) 0.029(11) -0.001(10) 0.009(12) 0.013(13)
F1A 0.0688(11) 0.0560(10) 0.0254(8) -0.0150(7) -0.0126(8) 0.0315(8)

loop_
_atom_type_symbol
_atom_type_description
_atom_type_scat_dispersion_real
_atom_type_scat_dispersion_imag
_atom_type_scat_source
C C 0.0033 0.0016 'International Tables Vol C Tables 4.2.6.8 and 6.1.1.4'
H H 0.0000 0.0000 'International Tables Vol C Tables 4.2.6.8 and 6.1.1.4'
F F 0.0171 0.0103 'International Tables Vol C Tables 4.2.6.8 and 6.1.1.4'
N N 0.0061 0.0033 'International Tables Vol C Tables 4.2.6.8 and 6.1.1.4'
Ni Ni 0.3393 1.1124 'International Tables Vol C Tables 4.2.6.8 and 6.1.1.4'
O O 0.0106 0.0060 'International Tables Vol C Tables 4.2.6.8 and 6.1.1.4'
S S 0.1246 0.1234 'International Tables Vol C Tables 4.2.6.8 and 6.1.1.4'

loop_
_geom_angle_atom_site_label_1
_geom_angle_atom_site_label_2
_geom_angle_atom_site_label_3
_geom_angle
_geom_angle_site_symmetry_1
_geom_angle_site_symmetry_3
_geom_angle_publ_flag
S4 Ni1 S5 93.30(2) . . ?
S4 Ni1 S7 177.78(2) . . ?
S6 Ni1 S4 86.90(2) . . ?
S6 Ni1 S5 178.77(2) . . ?
S6 Ni1 S7 92.78(2) . . ?
S7 Ni1 S5 87.06(2) . . ?
C15 S2 C16 97.51(10) . . ?
C16 S4 Ni1 101.86(7) . . ?
C18 S6 Ni1 102.50(8) . . ?
C17 S5 Ni1 101.97(8) . . ?
C20 S8 C18 97.06(10) . . ?
C15 S3 C17 97.24(10) . . ?
C20 S9 C19 97.17(10) . . ?
C19 S7 Ni1 102.30(7) . . ?
C4 O2 C5 112.16(14) . . ?
C6 O3 C7 112.62(17) . . ?
H1A N1 H1B 109.5 . . ?
H1A N1 H1C 109.5 . . ?
H1B N1 H1C 109.5 . . ?
C1 N1 H1A 109.5 . . ?
C1 N1 H1B 109.5 . . ?
C1 N1 H1C 109.5 . . ?
C11 O5 C10 112.85(15) . . ?
C3 O1 C14 112.05(16) . . ?
C12 O6 C13 112.32(17) . . ?
C8 O4 C9 112.19(16) . . ?
S4 C16 S2 122.59(13) . . ?
C17 C16 S2 115.70(16) . . ?
C17 C16 S4 121.70(15) . . ?
S6 C18 S8 122.70(13) . . ?
C19 C18 S6 121.13(16) . . ?
C19 C18 S8 116.17(15) . . ?
S7 C19 S9 122.59(13) . . ?
C18 C19 S9 116.16(16) . . ?
C18 C19 S7 121.25(15) . . ?
S5 C17 S3 122.49(13) . . ?
C16 C17 S5 121.12(16) . . ?
C16 C17 S3 116.38(15) . . ?
S9 C20 S8 113.38(11) . . ?
S10 C20 S8 123.76(14) . . ?
S10 C20 S9 122.84(13) . . ?
S3 C15 S2 113.10(12) . . ?
S1 C15 S2 123.07(13) . . ?
S1 C15 S3 123.82(14) . . ?
O2 C5 H5A 110.0 . . ?
O2 C5 H5B 110.0 . . ?
O2 C5 C6 108.50(15) . . ?
H5A C5 H5B 108.4 . . ?
C6 C5 H5A 110.0 . . ?
C6 C5 H5B 110.0 . . ?
O3 C7 H7A 110.1 . . ?
O3 C7 H7B 110.1 . . ?
O3 C7 C8 108.21(18) . . ?
H7A C7 H7B 108.4 . . ?
C8 C7 H7A 110.1 . . ?
C8 C7 H7B 110.1 . . ?
O3 C6 C5 108.03(18) . . ?
O3 C6 H6A 110.1 . . ?
O3 C6 H6B 110.1 . . ?
C5 C6 H6A 110.1 . . ?
C5 C6 H6B 110.1 . . ?
H6A C6 H6B 108.4 . . ?
O1 C3 H3A 110.0 . . ?
O1 C3 H3B 110.0 . . ?
O1 C3 C4 108.32(17) . . ?
H3A C3 H3B 108.4 . . ?
C4 C3 H3A 110.0 . . ?
C4 C3 H3B 110.0 . . ?
O2 C4 C3 108.83(15) . . ?
O2 C4 H4A 109.9 . . ?
O2 C4 H4B 109.9 . . ?
C3 C4 H4A 109.9 . . ?
C3 C4 H4B 109.9 . . ?
H4A C4 H4B 108.3 . . ?
O5 C11 H11A 109.9 . . ?
O5 C11 H11B 109.9 . . ?
O5 C11 C12 108.94(16) . . ?
H11A C11 H11B 108.3 . . ?
C12 C11 H11A 109.9 . . ?
C12 C11 H11B 109.9 . . ?
O4 C8 C7 108.49(17) . . ?
O4 C8 H8A 110.0 . . ?
O4 C8 H8B 110.0 . . ?
C7 C8 H8A 110.0 . . ?
C7 C8 H8B 110.0 . . ?
H8A C8 H8B 108.4 . . ?
O6 C13 H13A 109.9 . . ?
O6 C13 H13B 109.9 . . ?
O6 C13 C14 108.79(18) . . ?
H13A C13 H13B 108.3 . . ?
C14 C13 H13A 109.9 . . ?
C14 C13 H13B 109.9 . . ?
O6 C12 C11 108.58(19) . . ?
O6 C12 H12A 110.0 . . ?
O6 C12 H12B 110.0 . . ?
C11 C12 H12A 110.0 . . ?
C11 C12 H12B 110.0 . . ?
H12A C12 H12B 108.4 . . ?
O1 C14 C13 108.90(18) . . ?
O1 C14 H14A 109.9 . . ?
O1 C14 H14B 109.9 . . ?
C13 C14 H14A 109.9 . . ?
C13 C14 H14B 109.9 . . ?
H14A C14 H14B 108.3 . . ?
N1 C1 H1BC 109.2 . . ?
N1 C1 H1BD 109.2 . . ?
N1 C1 H1AA 109.1 . . ?
N1 C1 H1AB 109.1 . . ?
H1BC C1 H1BD 107.9 . . ?
H1AA C1 H1AB 107.8 . . ?
C2 C1 N1 111.86(18) . . ?
C2 C1 H1BC 109.2 . . ?
C2 C1 H1BD 109.2 . . ?
C2A C1 N1 112.5(14) . . ?
C2A C1 H1AA 109.1 . . ?
C2A C1 H1AB 109.1 . . ?
O4 C9 H9A 110.0 . . ?
O4 C9 H9B 110.0 . . ?
O4 C9 C10 108.43(18) . . ?
H9A C9 H9B 108.4 . . ?
C10 C9 H9A 110.0 . . ?
C10 C9 H9B 110.0 . . ?
O5 C10 C9 108.59(16) . . ?
O5 C10 H10A 110.0 . . ?
O5 C10 H10B 110.0 . . ?
C9 C10 H10A 110.0 . . ?
C9 C10 H10B 110.0 . . ?
H10A C10 H10B 108.4 . . ?
C1 C2 H2A 109.7 . . ?
C1 C2 H2B 109.7 . . ?
H2A C2 H2B 108.2 . . ?
F1A C2 C1 109.96(19) . . ?
F1A C2 H2A 109.7 . . ?
F1A C2 H2B 109.7 . . ?
C1 C2A H2AA 108.8 . . ?
C1 C2A H2AB 108.8 . . ?
H2AA C2A H2AB 107.7 . . ?
F1A C2A C1 113.7(16) . . ?
F1A C2A H2AA 108.8 . . ?
F1A C2A H2AB 108.8 . . ?

loop_
_geom_bond_atom_site_label_1
_geom_bond_atom_site_label_2
_geom_bond_distance
_geom_bond_site_symmetry_2
_geom_bond_publ_flag
Ni1 S4 2.1690(5) . ?
Ni1 S6 2.1663(6) . ?
Ni1 S5 2.1697(6) . ?
Ni1 S7 2.1691(5) . ?
S2 C16 1.7468(19) . ?
S2 C15 1.736(2) . ?
S4 C16 1.719(2) . ?
S6 C18 1.719(2) . ?
S5 C17 1.723(2) . ?
S8 C18 1.749(2) . ?
S8 C20 1.736(2) . ?
S3 C17 1.748(2) . ?
S3 C15 1.733(2) . ?
S9 C19 1.7477(19) . ?
S9 C20 1.734(2) . ?
S7 C19 1.721(2) . ?
S10 C20 1.647(2) . ?
S1 C15 1.651(2) . ?
O2 C5 1.419(2) . ?
O2 C4 1.418(2) . ?
O3 C7 1.434(2) . ?
O3 C6 1.422(3) . ?
N1 H1A 0.9100 . ?
N1 H1B 0.9100 . ?
N1 H1C 0.9100 . ?
N1 C1 1.496(3) . ?
O5 C11 1.424(3) . ?
O5 C10 1.429(3) . ?
O1 C3 1.429(3) . ?
O1 C14 1.433(3) . ?
O6 C13 1.430(3) . ?
O6 C12 1.423(3) . ?
O4 C8 1.426(3) . ?
O4 C9 1.431(3) . ?
C16 C17 1.361(3) . ?
C18 C19 1.357(3) . ?
C5 H5A 0.9900 . ?
C5 H5B 0.9900 . ?
C5 C6 1.500(3) . ?
C7 H7A 0.9900 . ?
C7 H7B 0.9900 . ?
C7 C8 1.501(3) . ?
C6 H6A 0.9900 . ?
C6 H6B 0.9900 . ?
C3 H3A 0.9900 . ?
C3 H3B 0.9900 . ?
C3 C4 1.499(3) . ?
C4 H4A 0.9900 . ?
C4 H4B 0.9900 . ?
C11 H11A 0.9900 . ?
C11 H11B 0.9900 . ?
C11 C12 1.503(3) . ?
C8 H8A 0.9900 . ?
C8 H8B 0.9900 . ?
C13 H13A 0.9900 . ?
C13 H13B 0.9900 . ?
C13 C14 1.495(3) . ?
C12 H12A 0.9900 . ?
C12 H12B 0.9900 . ?
C14 H14A 0.9900 . ?
C14 H14B 0.9900 . ?
C1 H1BC 0.9900 . ?
C1 H1BD 0.9900 . ?
C1 H1AA 0.9900 . ?
C1 H1AB 0.9900 . ?
C1 C2 1.472(3) . ?
C1 C2A 1.450(19) . ?
C9 H9A 0.9900 . ?
C9 H9B 0.9900 . ?
C9 C10 1.503(3) . ?
C10 H10A 0.9900 . ?
C10 H10B 0.9900 . ?
C2 H2A 0.9900 . ?
C2 H2B 0.9900 . ?
C2 F1A 1.382(3) . ?
C2A H2AA 0.9900 . ?
C2A H2AB 0.9900 . ?
C2A F1A 1.342(19) . ?

loop_
_geom_torsion_atom_site_label_1
_geom_torsion_atom_site_label_2
_geom_torsion_atom_site_label_3
_geom_torsion_atom_site_label_4
_geom_torsion
_geom_torsion_site_symmetry_1
_geom_torsion_site_symmetry_2
_geom_torsion_site_symmetry_3
_geom_torsion_site_symmetry_4
_geom_torsion_publ_flag
Ni1 S4 C16 S2 -178.61(10) . . . . ?
Ni1 S4 C16 C17 2.37(17) . . . . ?
Ni1 S6 C18 S8 179.22(10) . . . . ?
Ni1 S6 C18 C19 -0.66(17) . . . . ?
Ni1 S5 C17 S3 -179.17(10) . . . . ?
Ni1 S5 C17 C16 -0.15(17) . . . . ?
Ni1 S7 C19 S9 177.60(10) . . . . ?
Ni1 S7 C19 C18 -2.13(17) . . . . ?
S2 C16 C17 S5 179.32(10) . . . . ?
S2 C16 C17 S3 -1.6(2) . . . . ?
S4 C16 C17 S5 -1.6(2) . . . . ?
S4 C16 C17 S3 177.48(10) . . . . ?
S6 C18 C19 S9 -177.76(10) . . . . ?
S6 C18 C19 S7 2.0(2) . . . . ?
S8 C18 C19 S9 2.4(2) . . . . ?
S8 C18 C19 S7 -177.89(10) . . . . ?
O2 C5 C6 O3 63.9(2) . . . . ?
O3 C7 C8 O4 -68.94(19) . . . . ?
N1 C1 C2 F1A 64.8(3) . . . . ?
N1 C1 C2A F1A -61(3) . . . . ?
O5 C11 C12 O6 -65.0(2) . . . . ?
O1 C3 C4 O2 -66.2(2) . . . . ?
O6 C13 C14 O1 65.2(2) . . . . ?
O4 C9 C10 O5 60.7(2) . . . . ?
C16 S2 C15 S3 -2.64(12) . . . . ?
C16 S2 C15 S1 178.10(13) . . . . ?
C18 S8 C20 S9 -0.78(12) . . . . ?
C18 S8 C20 S10 -179.17(12) . . . . ?
C19 S9 C20 S8 1.77(12) . . . . ?
C19 S9 C20 S10 -179.81(13) . . . . ?
C17 S3 C15 S2 1.95(13) . . . . ?
C17 S3 C15 S1 -178.80(13) . . . . ?
C20 S8 C18 S6 179.17(12) . . . . ?
C20 S8 C18 C19 -0.94(17) . . . . ?
C20 S9 C19 S7 177.74(12) . . . . ?
C20 S9 C19 C18 -2.50(17) . . . . ?
C15 S2 C16 S4 -176.50(12) . . . . ?
C15 S2 C16 C17 2.58(17) . . . . ?
C15 S3 C17 S5 178.83(12) . . . . ?
C15 S3 C17 C16 -0.23(17) . . . . ?
C5 O2 C4 C3 -176.61(18) . . . . ?
C7 O3 C6 C5 171.64(15) . . . . ?
C6 O3 C7 C8 179.91(15) . . . . ?
C3 O1 C14 C13 175.72(16) . . . . ?
C4 O2 C5 C6 -177.82(18) . . . . ?
C11 O5 C10 C9 168.84(19) . . . . ?
C8 O4 C9 C10 -170.42(17) . . . . ?
C13 O6 C12 C11 -175.11(16) . . . . ?
C12 O6 C13 C14 -176.12(16) . . . . ?
C14 O1 C3 C4 -177.85(16) . . . . ?
C9 O4 C8 C7 -170.63(17) . . . . ?
C10 O5 C11 C12 -177.85(19) . . . . ?
